data_4328086
loop_
_publ_author_name
'Stephen A. DiFranco'
'Nicholas A. Maciulis'
'Richard J. Staples'
'Rami J. Batrice'
'Aaron L. Odom'

_publ_section_title
;
 Evaluation of Donor and Steric Properties of Anionic Ligands on High
 Valent Transition Metals
;
_journal_name_full 'Inorganic Chemistry'
_journal_page_first 1187
_journal_page_last 1200
_journal_paper_doi 10.1021/ic202524r
_journal_volume 51
_journal_year 2012
_chemical_formula_moiety 'C18 H28 Cr F5 N3 O'
_chemical_formula_sum 'C18 H28 Cr F5 N3 O'
_chemical_formula_weight 449.43
_chemical_name_common NCr(NiPr2)2(OC6F5)
_chemical_properties_physical 'air-sensitive, moisture-sensitive, oxygen-sensitive'
_space_group_IT_number 14
_symmetry_cell_setting monoclinic
_symmetry_Int_Tables_number 14
_symmetry_space_group_name_Hall '-P 2yn'
_symmetry_space_group_name_H-M 'P 1 21/n 1'
_atom_sites_solution_hydrogens geom
_atom_sites_solution_primary direct
_atom_sites_solution_secondary difmap
_audit_creation_method SHELXL-97
_cell_angle_alpha 90.00
_cell_angle_beta 92.4860(10)
_cell_angle_gamma 90.00
_cell_formula_units_Z 4
_cell_length_a 9.9878(4)
_cell_length_b 11.3329(5)
_cell_length_c 19.2041(9)
_cell_measurement_reflns_used 9355
_cell_measurement_temperature 173(2)
_cell_measurement_theta_max 28.563
_cell_measurement_theta_min 2.259
_cell_volume 2171.68(16)
_computing_cell_refinement 'APEX2 (BRUKER, V2008.5-0, 2006)'
_computing_data_collection 'COSMO (BRUKER, V1.58, 2006)'
_computing_data_reduction 'SAINT (BRUKER, V7.34A, 2006)'
_computing_molecular_graphics 'SHELXTL (Sheldrick, Acta Cryst. A64 2008, 112-122)'
_computing_publication_material 'SHELXTL (Sheldrick, Acta Cryst. A64 2008, 112-122)'
_computing_structure_refinement 'SHELXL (Sheldrick, Acta Cryst. A64 2008, 112-122)'
_computing_structure_solution 'SHELXS (Sheldrick, Acta Cryst. A64 2008, 112-122)'
_diffrn_ambient_temperature 173(2)
_diffrn_detector_area_resol_mean 836.6
_diffrn_measured_fraction_theta_full 0.929
_diffrn_measured_fraction_theta_max 0.929
_diffrn_measurement_method '\w,and/f 0.5 deg'
_diffrn_radiation_monochromator graphite
_diffrn_radiation_probe x-ray
_diffrn_radiation_type MoK\a
_diffrn_radiation_wavelength 0.71073
_diffrn_reflns_av_R_equivalents 0.0235
_diffrn_reflns_av_sigmaI/netI 0.0239
_diffrn_reflns_limit_h_max 13
_diffrn_reflns_limit_h_min -13
_diffrn_reflns_limit_k_max 15
_diffrn_reflns_limit_k_min -15
_diffrn_reflns_limit_l_max 25
_diffrn_reflns_limit_l_min -25
_diffrn_reflns_number 18474
_diffrn_reflns_theta_full 28.64
_diffrn_reflns_theta_max 28.64
_diffrn_reflns_theta_min 2.09
_diffrn_source 'fine-focus sealed tube'
_diffrn_source_type 'sealed tube'
_exptl_absorpt_coefficient_mu 0.581
_exptl_absorpt_correction_T_max 0.7458
_exptl_absorpt_correction_T_min 0.6555
_exptl_absorpt_correction_type multi-scan
_exptl_absorpt_process_details SADABS
_exptl_crystal_colour orange
_exptl_crystal_density_diffrn 1.375
_exptl_crystal_description chunk
_exptl_crystal_F_000 936
_exptl_crystal_recrystallization_method 'cold pentane'
_exptl_crystal_size_max 0.437
_exptl_crystal_size_mid 0.423
_exptl_crystal_size_min 0.206
_refine_diff_density_max 0.287
_refine_diff_density_min -0.364
_refine_diff_density_rms 0.046
_refine_ls_extinction_method none
_refine_ls_goodness_of_fit_ref 1.040
_refine_ls_hydrogen_treatment constr
_refine_ls_matrix_type full
_refine_ls_number_parameters 261
_refine_ls_number_reflns 5182
_refine_ls_number_restraints 0
_refine_ls_restrained_S_all 1.040
_refine_ls_R_factor_all 0.0448
_refine_ls_R_factor_gt 0.0339
_refine_ls_shift/su_max 0.001
_refine_ls_shift/su_mean 0.000
_refine_ls_structure_factor_coef Fsqd
_refine_ls_weighting_details 'calc w=1/[\s^2^(Fo^2^)+(0.0437P)^2^+0.6763P] where P=(Fo^2^+2Fc^2^)/3'
_refine_ls_weighting_scheme calc
_refine_ls_wR_factor_gt 0.0884
_refine_ls_wR_factor_ref 0.0939
_reflns_number_gt 4215
_reflns_number_total 5182
_reflns_threshold_expression >2sigma(I)
_cod_data_source_file ic202524r_si_003_12.cif
_cod_data_source_block sd22snov2009_0m
_cod_original_sg_symbol_H-M 'P 21/n'
_cod_database_code 4328086
_contact_crystallographer_name 'Richard Staples'
_contact_crystallographer_email xraystaples@chemistry.msu.com

loop_
_symmetry_equiv_pos_as_xyz
'x, y, z'
'-x+1/2, y+1/2, -z+1/2'
'-x, -y, -z'
'x-1/2, -y-1/2, z-1/2'

loop_
_atom_site_label
_atom_site_type_symbol
_atom_site_fract_x
_atom_site_fract_y
_atom_site_fract_z
_atom_site_U_iso_or_equiv
_atom_site_adp_type
_atom_site_occupancy
_atom_site_symmetry_multiplicity
_atom_site_calc_flag
_atom_site_refinement_flags
Cr1 Cr 0.84081(2) 0.27876(2) 0.163009(13) 0.02765(9) Uani 1 1 d .
N2 N 0.97652(13) 0.19631(12) 0.20563(7) 0.0309(3) Uani 1 1 d .
O1 O 0.90871(12) 0.36045(10) 0.08836(6) 0.0379(3) Uani 1 1 d .
N3 N 0.69004(13) 0.20120(12) 0.13324(7) 0.0302(3) Uani 1 1 d .
F3 F 0.72432(13) 0.71735(11) -0.00176(7) 0.0600(3) Uani 1 1 d .
F2 F 0.70003(11) 0.48531(11) 0.02571(6) 0.0553(3) Uani 1 1 d .
F5 F 1.15966(13) 0.71488(11) 0.10157(8) 0.0642(4) Uani 1 1 d .
F4 F 0.95699(14) 0.83276(10) 0.03257(6) 0.0604(3) Uani 1 1 d .
F6 F 1.13577(11) 0.48284(11) 0.13035(6) 0.0553(3) Uani 1 1 d .
C4 C 0.9426(2) 0.71791(15) 0.04932(9) 0.0416(4) Uani 1 1 d .
N1 N 0.79404(14) 0.36621(13) 0.21856(7) 0.0343(3) Uani 1 1 d .
C31 C 0.55205(17) 0.21003(16) 0.15843(9) 0.0364(4) Uani 1 1 d .
H31 H 0.4953 0.1508 0.1322 0.044 Uiso 1 1 calc R
C32 C 0.70782(17) 0.11703(16) 0.07538(9) 0.0387(4) Uani 1 1 d .
H32 H 0.8046 0.1195 0.0642 0.046 Uiso 1 1 calc R
C6 C 1.03266(17) 0.53956(16) 0.09794(9) 0.0371(4) Uani 1 1 d .
C1 C 0.91722(17) 0.47642(14) 0.07885(8) 0.0327(4) Uani 1 1 d .
C22 C 1.03986(17) 0.10732(16) 0.16129(9) 0.0363(4) Uani 1 1 d .
H22 H 0.9904 0.1096 0.1149 0.044 Uiso 1 1 calc R
C2 C 0.81437(17) 0.54086(16) 0.04571(9) 0.0368(4) Uani 1 1 d .
C3 C 0.82604(19) 0.65936(17) 0.03117(9) 0.0407(4) Uani 1 1 d .
C311 C 0.49452(18) 0.33156(18) 0.14225(11) 0.0468(5) Uani 1 1 d .
H31A H 0.5491 0.3916 0.1668 0.070 Uiso 1 1 calc R
H31B H 0.4023 0.3356 0.1575 0.070 Uiso 1 1 calc R
H31C H 0.4951 0.3459 0.0919 0.070 Uiso 1 1 calc R
C5 C 1.04504(19) 0.65827(17) 0.08314(9) 0.0423(4) Uani 1 1 d .
C312 C 0.55010(19) 0.17909(19) 0.23576(10) 0.0470(5) Uani 1 1 d .
H31D H 0.5896 0.1008 0.2435 0.071 Uiso 1 1 calc R
H31E H 0.4574 0.1789 0.2505 0.071 Uiso 1 1 calc R
H31F H 0.6021 0.2378 0.2629 0.071 Uiso 1 1 calc R
C222 C 1.0277(2) -0.01756(17) 0.18856(12) 0.0504(5) Uani 1 1 d .
H22A H 1.0855 -0.0269 0.2308 0.076 Uiso 1 1 calc R
H22B H 1.0554 -0.0734 0.1530 0.076 Uiso 1 1 calc R
H22C H 0.9345 -0.0331 0.1996 0.076 Uiso 1 1 calc R
C211 C 1.0967(2) 0.32450(19) 0.29123(11) 0.0547(5) Uani 1 1 d .
H21A H 1.1673 0.3367 0.2581 0.082 Uiso 1 1 calc R
H21B H 1.1358 0.3278 0.3389 0.082 Uiso 1 1 calc R
H21C H 1.0287 0.3864 0.2850 0.082 Uiso 1 1 calc R
C21 C 1.03200(19) 0.20440(17) 0.27846(9) 0.0407(4) Uani 1 1 d .
H21 H 1.1035 0.1431 0.2847 0.049 Uiso 1 1 calc R
C212 C 0.9250(2) 0.1784(2) 0.33034(10) 0.0537(5) Uani 1 1 d .
H21D H 0.8573 0.2411 0.3281 0.081 Uiso 1 1 calc R
H21E H 0.9663 0.1748 0.3775 0.081 Uiso 1 1 calc R
H21F H 0.8823 0.1026 0.3189 0.081 Uiso 1 1 calc R
C321 C 0.6277(2) 0.1570(2) 0.00984(9) 0.0517(5) Uani 1 1 d .
H32A H 0.5317 0.1538 0.0183 0.078 Uiso 1 1 calc R
H32B H 0.6472 0.1046 -0.0291 0.078 Uiso 1 1 calc R
H32C H 0.6528 0.2380 -0.0017 0.078 Uiso 1 1 calc R
C322 C 0.6766(2) -0.00940(17) 0.09526(12) 0.0549(5) Uani 1 1 d .
H32D H 0.7250 -0.0292 0.1392 0.082 Uiso 1 1 calc R
H32E H 0.7047 -0.0628 0.0585 0.082 Uiso 1 1 calc R
H32F H 0.5800 -0.0178 0.1009 0.082 Uiso 1 1 calc R
C221 C 1.18499(19) 0.1405(2) 0.14874(12) 0.0558(5) Uani 1 1 d .
H22D H 1.1883 0.2212 0.1306 0.084 Uiso 1 1 calc R
H22E H 1.2216 0.0860 0.1149 0.084 Uiso 1 1 calc R
H22F H 1.2382 0.1357 0.1927 0.084 Uiso 1 1 calc R

loop_
_atom_site_aniso_label
_atom_site_aniso_U_11
_atom_site_aniso_U_22
_atom_site_aniso_U_33
_atom_site_aniso_U_23
_atom_site_aniso_U_13
_atom_site_aniso_U_12
Cr1 0.02711(14) 0.02887(15) 0.02666(14) -0.00031(10) -0.00230(9) -0.00490(10)
N2 0.0308(7) 0.0324(7) 0.0292(7) -0.0011(5) -0.0024(5) -0.0032(5)
O1 0.0479(7) 0.0329(6) 0.0335(6) 0.0021(5) 0.0083(5) -0.0049(5)
N3 0.0289(7) 0.0333(7) 0.0283(7) -0.0028(5) -0.0013(5) -0.0056(5)
F3 0.0686(8) 0.0519(7) 0.0581(7) 0.0090(6) -0.0110(6) 0.0119(6)
F2 0.0431(6) 0.0558(7) 0.0658(7) 0.0027(6) -0.0114(5) -0.0124(5)
F5 0.0549(7) 0.0581(8) 0.0794(9) -0.0114(6) 0.0025(6) -0.0258(6)
F4 0.0901(9) 0.0330(6) 0.0589(7) 0.0021(5) 0.0130(7) -0.0104(6)
F6 0.0424(6) 0.0597(7) 0.0629(7) 0.0037(6) -0.0093(5) -0.0001(5)
C4 0.0598(12) 0.0314(9) 0.0345(9) -0.0013(7) 0.0119(8) -0.0058(8)
N1 0.0338(7) 0.0354(8) 0.0333(7) -0.0032(6) -0.0034(6) -0.0018(6)
C31 0.0292(8) 0.0434(10) 0.0368(9) -0.0052(7) 0.0021(7) -0.0084(7)
C32 0.0333(9) 0.0481(11) 0.0343(9) -0.0118(8) -0.0022(7) -0.0066(7)
C6 0.0356(9) 0.0432(10) 0.0325(9) -0.0016(7) 0.0023(7) -0.0019(7)
C1 0.0396(9) 0.0336(9) 0.0254(8) -0.0004(6) 0.0074(7) -0.0043(7)
C22 0.0310(8) 0.0443(10) 0.0335(9) -0.0024(7) 0.0015(7) 0.0011(7)
C2 0.0366(9) 0.0412(10) 0.0326(8) -0.0009(7) 0.0024(7) -0.0066(7)
C3 0.0503(11) 0.0406(10) 0.0313(9) 0.0009(7) 0.0026(8) 0.0048(8)
C311 0.0330(9) 0.0516(12) 0.0556(12) -0.0032(9) -0.0018(8) 0.0009(8)
C5 0.0440(10) 0.0442(10) 0.0393(10) -0.0092(8) 0.0089(8) -0.0151(8)
C312 0.0422(10) 0.0570(12) 0.0424(10) 0.0007(9) 0.0088(8) -0.0108(9)
C222 0.0501(11) 0.0386(11) 0.0625(13) -0.0058(9) 0.0030(10) 0.0042(9)
C211 0.0528(12) 0.0585(13) 0.0505(12) -0.0118(10) -0.0219(9) -0.0036(10)
C21 0.0458(10) 0.0436(10) 0.0318(9) -0.0011(7) -0.0103(7) 0.0059(8)
C212 0.0740(15) 0.0564(13) 0.0308(10) 0.0034(9) 0.0025(9) 0.0072(11)
C321 0.0531(12) 0.0703(14) 0.0311(9) -0.0056(9) -0.0056(8) -0.0136(10)
C322 0.0599(13) 0.0412(11) 0.0623(13) -0.0151(10) -0.0140(10) -0.0022(9)
C221 0.0340(10) 0.0769(15) 0.0571(13) 0.0043(11) 0.0085(9) -0.0014(10)

loop_
_atom_type_symbol
_atom_type_description
_atom_type_scat_dispersion_real
_atom_type_scat_dispersion_imag
_atom_type_scat_source
C C 0.0033 0.0016 'International Tables Vol C Tables 4.2.6.8 and 6.1.1.4'
H H 0.0000 0.0000 'International Tables Vol C Tables 4.2.6.8 and 6.1.1.4'
N N 0.0061 0.0033 'International Tables Vol C Tables 4.2.6.8 and 6.1.1.4'
O O 0.0106 0.0060 'International Tables Vol C Tables 4.2.6.8 and 6.1.1.4'
F F 0.0171 0.0103 'International Tables Vol C Tables 4.2.6.8 and 6.1.1.4'
Cr Cr 0.3209 0.6236 'International Tables Vol C Tables 4.2.6.8 and 6.1.1.4'

loop_
_geom_angle_atom_site_label_1
_geom_angle_atom_site_label_2
_geom_angle_atom_site_label_3
_geom_angle
N1 Cr1 N2 105.17(7)
N1 Cr1 N3 104.89(7)
N2 Cr1 N3 119.13(6)
N1 Cr1 O1 110.16(7)
N2 Cr1 O1 108.32(6)
N3 Cr1 O1 108.89(6)
C22 N2 C21 115.65(13)
C22 N2 Cr1 114.93(10)
C21 N2 Cr1 129.42(11)
C1 O1 Cr1 128.72(10)
C32 N3 C31 115.56(12)
C32 N3 Cr1 115.06(10)
C31 N3 Cr1 129.39(11)
F4 C4 C5 120.29(17)
F4 C4 C3 120.28(18)
C5 C4 C3 119.42(16)
N3 C31 C311 110.05(14)
N3 C31 C312 110.66(14)
C311 C31 C312 112.74(16)
N3 C32 C322 112.74(15)
N3 C32 C321 110.56(15)
C322 C32 C321 112.33(16)
F6 C6 C5 119.17(16)
F6 C6 C1 119.03(16)
C5 C6 C1 121.78(17)
O1 C1 C2 122.08(15)
O1 C1 C6 121.91(16)
C2 C1 C6 115.91(15)
N2 C22 C222 113.27(14)
N2 C22 C221 110.81(15)
C222 C22 C221 112.04(16)
F2 C2 C3 118.46(16)
F2 C2 C1 119.05(16)
C3 C2 C1 122.48(16)
F3 C3 C4 119.90(17)
F3 C3 C2 120.20(17)
C4 C3 C2 119.90(17)
F5 C5 C4 120.00(17)
F5 C5 C6 119.51(18)
C4 C5 C6 120.48(17)
N2 C21 C212 111.15(15)
N2 C21 C211 110.22(15)
C212 C21 C211 111.91(17)

loop_
_geom_bond_atom_site_label_1
_geom_bond_atom_site_label_2
_geom_bond_distance
Cr1 N1 1.5433(14)
Cr1 N2 1.8122(14)
Cr1 N3 1.8145(13)
Cr1 O1 1.8592(11)
N2 C22 1.480(2)
N2 C21 1.485(2)
O1 C1 1.330(2)
N3 C32 1.481(2)
N3 C31 1.484(2)
F3 C3 1.345(2)
F2 C2 1.3454(19)
F5 C5 1.346(2)
F4 C4 1.350(2)
F6 C6 1.344(2)
C4 C5 1.367(3)
C4 C3 1.371(3)
C31 C311 1.519(3)
C31 C312 1.527(3)
C32 C322 1.519(3)
C32 C321 1.530(3)
C6 C5 1.382(3)
C6 C1 1.393(2)
C1 C2 1.392(2)
C22 C222 1.516(3)
C22 C221 1.527(2)
C2 C3 1.378(3)
C211 C21 1.522(3)
C21 C212 1.521(3)

loop_
_geom_torsion_atom_site_label_1
_geom_torsion_atom_site_label_2
_geom_torsion_atom_site_label_3
_geom_torsion_atom_site_label_4
_geom_torsion
N1 Cr1 N2 C22 -178.86(11)
N3 Cr1 N2 C22 64.02(13)
O1 Cr1 N2 C22 -61.08(12)
N1 Cr1 N2 C21 1.83(16)
N3 Cr1 N2 C21 -115.29(14)
O1 Cr1 N2 C21 119.60(14)
N1 Cr1 O1 C1 -1.39(16)
N2 Cr1 O1 C1 -115.93(14)
N3 Cr1 O1 C1 113.12(15)
N1 Cr1 N3 C32 175.87(12)
N2 Cr1 N3 C32 -66.86(13)
O1 Cr1 N3 C32 57.97(13)
N1 Cr1 N3 C31 -4.09(16)
N2 Cr1 N3 C31 113.18(14)
O1 Cr1 N3 C31 -122.00(14)
C32 N3 C31 C311 -113.58(16)
Cr1 N3 C31 C311 66.38(19)
C32 N3 C31 C312 121.15(16)
Cr1 N3 C31 C312 -58.9(2)
C31 N3 C32 C322 -62.1(2)
Cr1 N3 C32 C322 117.88(14)
C31 N3 C32 C321 64.52(19)
Cr1 N3 C32 C321 -115.45(14)
Cr1 O1 C1 C2 -89.57(18)
Cr1 O1 C1 C6 94.13(18)
F6 C6 C1 O1 -3.7(2)
C5 C6 C1 O1 174.91(15)
F6 C6 C1 C2 179.80(14)
C5 C6 C1 C2 -1.6(2)
C21 N2 C22 C222 60.59(19)
Cr1 N2 C22 C222 -118.82(14)
C21 N2 C22 C221 -66.32(19)
Cr1 N2 C22 C221 114.27(14)
O1 C1 C2 F2 3.4(2)
C6 C1 C2 F2 179.87(14)
O1 C1 C2 C3 -175.24(15)
C6 C1 C2 C3 1.3(2)
F4 C4 C3 F3 -1.8(3)
C5 C4 C3 F3 179.63(16)
F4 C4 C3 C2 177.11(15)
C5 C4 C3 C2 -1.4(3)
F2 C2 C3 F3 0.5(2)
C1 C2 C3 F3 179.14(15)
F2 C2 C3 C4 -178.39(16)
C1 C2 C3 C4 0.2(3)
F4 C4 C5 F5 1.8(3)
C3 C4 C5 F5 -179.64(16)
F4 C4 C5 C6 -177.44(15)
C3 C4 C5 C6 1.1(3)
F6 C6 C5 F5 -0.2(3)
C1 C6 C5 F5 -178.79(15)
F6 C6 C5 C4 179.05(16)
C1 C6 C5 C4 0.5(3)
C22 N2 C21 C212 -119.88(17)
Cr1 N2 C21 C212 59.4(2)
C22 N2 C21 C211 115.45(17)
Cr1 N2 C21 C211 -65.2(2)

loop_
_cod_related_entry_id
_cod_related_entry_database
_cod_related_entry_code
1 ChemSpider 30661204
